data_4504998
loop_
_publ_author_name
'Biradha, Kumar'
'Mahata, Goutam'

_publ_section_title
;
 Enclathration of Aromatic Molecules by the
 O&#x2212;H&#x00B7;&#x00B7;&#x00B7;N Supramolecular Adducts of
 Racemic-bis-\b-naphthol and 4,4&#x2018;-Bipyridine
;
_journal_issue 1
_journal_name_full 'Crystal Growth &amp; Design'
_journal_page_first 61
_journal_paper_doi 10.1021/cg049761u
_journal_volume 5
_journal_year 2005
_chemical_formula_sum 'C37 H30 N2 O2'
_chemical_formula_weight 534.63
_chemical_name_systematic
; 
 ? 
;
_space_group_IT_number 15
_symmetry_cell_setting monoclinic
_symmetry_space_group_name_Hall '-C 2yc'
_symmetry_space_group_name_H-M 'C 1 2/c 1'
_atom_sites_solution_hydrogens geom
_atom_sites_solution_primary direct
_atom_sites_solution_secondary difmap
_audit_creation_method SHELXL-97
_cell_angle_alpha 90.00
_cell_angle_beta 93.59(3)
_cell_angle_gamma 90.00
_cell_formula_units_Z 8
_cell_length_a 29.950(6)
_cell_length_b 9.809(2)
_cell_length_c 19.848(4)
_cell_measurement_reflns_used 25
_cell_measurement_temperature 293(2)
_cell_measurement_theta_max 14
_cell_measurement_theta_min 8
_cell_volume 5819(2)
_computing_cell_refinement CAD4
_computing_data_collection CAD4
_computing_data_reduction MACH3
_computing_structure_refinement 'SHELXL-97 (Sheldrick, 1997)'
_computing_structure_solution 'SHELXS-97 (Sheldrick, 1990)'
_diffrn_ambient_temperature 293(2)
_diffrn_measured_fraction_theta_full 0.840
_diffrn_measured_fraction_theta_max 0.840
_diffrn_measurement_device_type CAD4-MACH3
_diffrn_measurement_method /w-scan
_diffrn_radiation_monochromator graphite
_diffrn_radiation_source 'fine-focus sealed tube'
_diffrn_radiation_type MoK\a
_diffrn_radiation_wavelength 0.71073
_diffrn_reflns_av_R_equivalents 0.0178
_diffrn_reflns_av_sigmaI/netI 0.0504
_diffrn_reflns_limit_h_max 24
_diffrn_reflns_limit_h_min 0
_diffrn_reflns_limit_k_max 11
_diffrn_reflns_limit_k_min 0
_diffrn_reflns_limit_l_max 23
_diffrn_reflns_limit_l_min -23
_diffrn_reflns_number 4399
_diffrn_reflns_theta_full 24.97
_diffrn_reflns_theta_max 24.97
_diffrn_reflns_theta_min 2.19
_diffrn_standards_decay_% 0
_diffrn_standards_interval_time 60
_diffrn_standards_number 3
_exptl_absorpt_coefficient_mu 0.075
_exptl_absorpt_correction_type none
_exptl_crystal_colour dirty-white
_exptl_crystal_density_diffrn 1.220
_exptl_crystal_density_method 'not measured'
_exptl_crystal_description Needles
_exptl_crystal_F_000 2256
_exptl_crystal_size_max 0.30
_exptl_crystal_size_mid 0.15
_exptl_crystal_size_min 0.15
_refine_diff_density_max 0.172
_refine_diff_density_min -0.133
_refine_diff_density_rms 0.035
_refine_ls_extinction_coef 0.0022(4)
_refine_ls_extinction_expression Fc^*^=kFc[1+0.001xFc^2^\l^3^/sin(2\q)]^-1/4^
_refine_ls_extinction_method SHELXL
_refine_ls_goodness_of_fit_ref 1.037
_refine_ls_hydrogen_treatment mixed
_refine_ls_matrix_type full
_refine_ls_number_parameters 406
_refine_ls_number_reflns 4297
_refine_ls_number_restraints 0
_refine_ls_restrained_S_all 1.037
_refine_ls_R_factor_all 0.1411
_refine_ls_R_factor_gt 0.0636
_refine_ls_shift/su_max 0.043
_refine_ls_shift/su_mean 0.005
_refine_ls_structure_factor_coef Fsqd
_refine_ls_weighting_details 'calc w=1/[\s^2^(Fo^2^)+(0.0892P)^2^+4.2263P] where P=(Fo^2^+2Fc^2^)/3'
_refine_ls_weighting_scheme calc
_refine_ls_wR_factor_gt 0.1617
_refine_ls_wR_factor_ref 0.2257
_reflns_number_gt 2080
_reflns_number_total 4297
_reflns_threshold_expression >2sigma(I)
_cod_data_source_file cg049761usi20040712_065649.cif
_cod_data_source_block 1
_cod_depositor_comments
;
The following automatic conversions were performed:

'_symmetry_cell_setting' value 'Monoclinic' changed to 'monoclinic'
according to /home/saulius/struct/CIF-dictionaries/cif_core.dic
dictionary named 'cif_core.dic' version 2.4.1 from 2010-06-29.

Automatic conversion script
Id: cif_fix_values 1715 2011-07-08 13:25:40Z adriana 
;
_cod_original_cell_volume 5820(2)
_cod_original_sg_symbol_H-M C2/c
_cod_database_code 4504998

loop_
_symmetry_equiv_pos_as_xyz
'x, y, z'
'-x, y, -z+1/2'
'x+1/2, y+1/2, z'
'-x+1/2, y+1/2, -z+1/2'
'-x, -y, -z'
'x, -y, z-1/2'
'-x+1/2, -y+1/2, -z'
'x+1/2, -y+1/2, z-1/2'

loop_
_atom_site_label
_atom_site_type_symbol
_atom_site_fract_x
_atom_site_fract_y
_atom_site_fract_z
_atom_site_U_iso_or_equiv
_atom_site_adp_type
_atom_site_occupancy
_atom_site_symmetry_multiplicity
_atom_site_calc_flag
_atom_site_refinement_flags
O21 O 0.41467(13) -0.1137(3) 0.32395(13) 0.1149(11) Uani 1 1 d .
H21O H 0.441(2) -0.189(8) 0.343(4) 0.23(3) Uiso 1 1 d .
O31 O 0.31033(15) 0.0443(3) 0.30938(14) 0.1229(12) Uani 1 1 d .
H31O H 0.276(3) 0.067(9) 0.297(5) 0.28(4) Uiso 1 1 d .
N11 N 0.21880(16) 0.0535(4) 0.2916(2) 0.1202(13) Uani 1 1 d .
N10 N -0.00485(16) 0.2461(4) 0.34539(18) 0.1129(13) Uani 1 1 d .
C10 C 0.0281(3) 0.3363(5) 0.3421(2) 0.1212(18) Uani 1 1 d .
H10 H 0.0211 0.4279 0.3472 0.145 Uiso 1 1 calc R
C11 C 0.0717(2) 0.3040(4) 0.3317(2) 0.1117(16) Uani 1 1 d .
H11 H 0.0929 0.3727 0.3292 0.134 Uiso 1 1 calc R
C12 C 0.08400(19) 0.1692(4) 0.32499(18) 0.0956(13) Uani 1 1 d .
C13 C 0.0502(2) 0.0749(4) 0.3288(2) 0.1129(16) Uani 1 1 d .
H13 H 0.0564 -0.0175 0.3245 0.135 Uiso 1 1 calc R
C14 C 0.0075(2) 0.1169(5) 0.3391(2) 0.1209(17) Uani 1 1 d .
H14 H -0.0143 0.0502 0.3419 0.145 Uiso 1 1 calc R
C15 C 0.2000(2) 0.1668(6) 0.2653(2) 0.1219(17) Uani 1 1 d .
H15 H 0.2172 0.2218 0.2389 0.146 Uiso 1 1 calc R
C16 C 0.1575(2) 0.2069(5) 0.2748(2) 0.1126(16) Uani 1 1 d .
H16 H 0.1466 0.2876 0.2554 0.135 Uiso 1 1 calc R
C17 C 0.12998(19) 0.1282(4) 0.31329(18) 0.0947(13) Uani 1 1 d .
C18 C 0.1487(2) 0.0101(4) 0.3402(2) 0.1076(15) Uani 1 1 d .
H18 H 0.1322 -0.0466 0.3667 0.129 Uiso 1 1 calc R
C19 C 0.1917(2) -0.0228(5) 0.3275(2) 0.1181(17) Uani 1 1 d .
H19 H 0.2031 -0.1044 0.3452 0.142 Uiso 1 1 calc R
C20 C 0.39990(15) 0.1237(4) 0.32985(15) 0.0898(12) Uani 1 1 d .
C21 C 0.41789(16) 0.0066(4) 0.35879(17) 0.0988(13) Uani 1 1 d .
C22 C 0.43905(17) 0.0111(5) 0.42396(18) 0.1157(16) Uani 1 1 d .
H22 H 0.4504 -0.0689 0.4435 0.139 Uiso 1 1 calc R
C23 C 0.44329(18) 0.1294(6) 0.45886(18) 0.1205(17) Uani 1 1 d .
H23 H 0.4575 0.1294 0.5019 0.145 Uiso 1 1 calc R
C24 C 0.4310(2) 0.3761(6) 0.4655(2) 0.1287(18) Uani 1 1 d .
H24 H 0.4458 0.3776 0.5081 0.154 Uiso 1 1 calc R
C25 C 0.4144(2) 0.4943(6) 0.4390(3) 0.139(2) Uani 1 1 d .
H25 H 0.4175 0.5752 0.4633 0.166 Uiso 1 1 calc R
C26 C 0.3925(2) 0.4930(5) 0.3744(2) 0.1291(18) Uani 1 1 d .
H26 H 0.3811 0.5736 0.3555 0.155 Uiso 1 1 calc R
C27 C 0.38765(17) 0.3738(4) 0.33917(19) 0.1077(15) Uani 1 1 d .
H27 H 0.3729 0.3749 0.2965 0.129 Uiso 1 1 calc R
C28 C 0.40445(16) 0.2485(4) 0.36555(16) 0.0937(13) Uani 1 1 d .
C29 C 0.42658(18) 0.2519(5) 0.43102(17) 0.1079(15) Uani 1 1 d .
C30 C 0.37615(18) 0.1190(4) 0.26096(16) 0.0900(13) Uani 1 1 d .
C31 C 0.3321(2) 0.0803(4) 0.25360(19) 0.1000(14) Uani 1 1 d .
C32 C 0.30892(18) 0.0755(4) 0.1886(2) 0.1074(15) Uani 1 1 d .
H32 H 0.2790 0.0501 0.1843 0.129 Uiso 1 1 calc R
C33 C 0.3311(2) 0.1085(4) 0.1332(2) 0.1095(16) Uani 1 1 d .
H33 H 0.3159 0.1048 0.0910 0.131 Uiso 1 1 calc R
C34 C 0.3997(2) 0.1805(4) 0.07967(19) 0.1140(18) Uani 1 1 d .
H34 H 0.3848 0.1766 0.0371 0.137 Uiso 1 1 calc R
C35 C 0.4428(2) 0.2167(5) 0.0851(2) 0.1163(17) Uani 1 1 d .
H35 H 0.4574 0.2392 0.0466 0.140 Uiso 1 1 calc R
C36 C 0.46623(18) 0.2211(4) 0.14842(18) 0.1042(14) Uani 1 1 d .
H36 H 0.4963 0.2449 0.1519 0.125 Uiso 1 1 calc R
C37 C 0.44447(19) 0.1900(4) 0.20544(17) 0.0962(14) Uani 1 1 d .
H37 H 0.4602 0.1942 0.2473 0.115 Uiso 1 1 calc R
C38 C 0.39931(18) 0.1522(3) 0.20212(16) 0.0881(13) Uani 1 1 d .
C39 C 0.3760(2) 0.1478(4) 0.13729(17) 0.0941(14) Uani 1 1 d .
C101 C 0.2234(13) -0.370(2) 0.5513(12) 0.196(11) Uani 0.50 1 d P
C102 C 0.2969(8) -0.3651(17) 0.4609(10) 0.166(6) Uani 0.50 1 d P
C103 C 0.2662(7) -0.241(2) 0.4777(7) 0.172(7) Uani 0.50 1 d P
C104 C 0.3028(4) -0.236(2) 0.4327(5) 0.212(4) Uani 1 1 d .
C105 C 0.2592(5) -0.3705(8) 0.5077(6) 0.167(4) Uani 1 1 d .
C201 C 0.2899(14) 0.258(2) 0.439(2) 0.212(16) Uani 0.50 1 d P
C202 C 0.2115(17) 0.287(2) 0.439(2) 0.198(13) Uani 0.50 1 d P
C203 C 0.2168(6) 0.2728(12) 0.4922(9) 0.119(4) Uani 0.50 1 d P
C204 C 0.1754(6) 0.2863(13) 0.4961(12) 0.265(6) Uani 1 1 d .
C205 C 0.2500(9) 0.2686(9) 0.4419(4) 0.165(4) Uani 1 1 d .

loop_
_atom_site_aniso_label
_atom_site_aniso_U_11
_atom_site_aniso_U_22
_atom_site_aniso_U_33
_atom_site_aniso_U_23
_atom_site_aniso_U_13
_atom_site_aniso_U_12
O21 0.188(3) 0.0756(18) 0.0784(17) -0.0017(14) -0.0135(18) 0.010(2)
O31 0.170(4) 0.123(3) 0.0755(19) 0.0132(16) 0.004(2) 0.000(2)
N11 0.165(4) 0.101(3) 0.094(3) 0.011(2) 0.002(3) 0.004(3)
N10 0.176(4) 0.071(2) 0.092(2) 0.0056(18) 0.016(2) 0.013(3)
C10 0.201(6) 0.062(3) 0.102(3) 0.007(2) 0.019(4) 0.008(4)
C11 0.180(5) 0.054(2) 0.100(3) 0.002(2) 0.007(3) -0.004(3)
C12 0.161(5) 0.055(2) 0.070(2) 0.0014(17) 0.003(2) -0.007(3)
C13 0.170(5) 0.059(2) 0.110(3) -0.001(2) 0.006(3) -0.008(3)
C14 0.171(5) 0.080(3) 0.112(4) -0.003(3) 0.008(3) -0.013(3)
C15 0.167(5) 0.106(4) 0.092(3) 0.017(3) 0.001(3) -0.005(4)
C16 0.174(5) 0.076(3) 0.086(3) 0.013(2) -0.003(3) -0.003(3)
C17 0.159(4) 0.058(2) 0.066(2) -0.0008(18) -0.005(2) -0.009(3)
C18 0.173(5) 0.065(3) 0.084(3) 0.006(2) 0.008(3) 0.005(3)
C19 0.186(6) 0.082(3) 0.085(3) -0.001(2) -0.004(3) 0.009(4)
C20 0.150(4) 0.073(2) 0.0458(17) -0.0005(16) 0.000(2) 0.008(2)
C21 0.159(4) 0.087(3) 0.0500(19) 0.0001(18) 0.002(2) 0.007(3)
C22 0.182(5) 0.113(3) 0.051(2) 0.015(2) -0.006(2) 0.020(3)
C23 0.182(5) 0.137(4) 0.0405(19) -0.002(2) -0.001(2) 0.002(4)
C24 0.199(5) 0.123(4) 0.063(2) -0.026(3) -0.002(3) -0.003(4)
C25 0.218(6) 0.106(4) 0.092(3) -0.044(3) 0.009(4) -0.008(4)
C26 0.216(6) 0.083(3) 0.088(3) -0.020(2) 0.004(3) 0.001(3)
C27 0.181(5) 0.077(3) 0.064(2) -0.0074(19) -0.002(2) 0.005(3)
C28 0.157(4) 0.079(2) 0.0455(17) -0.0066(16) 0.010(2) 0.007(2)
C29 0.176(4) 0.102(3) 0.0461(19) -0.010(2) 0.008(2) 0.002(3)
C30 0.162(4) 0.060(2) 0.0471(19) -0.0027(15) -0.002(2) 0.009(2)
C31 0.161(5) 0.077(3) 0.061(2) 0.0011(19) -0.004(3) 0.002(3)
C32 0.159(4) 0.090(3) 0.069(2) -0.003(2) -0.023(3) 0.001(3)
C33 0.184(5) 0.081(3) 0.061(2) -0.008(2) -0.018(3) 0.013(3)
C34 0.212(6) 0.079(3) 0.049(2) -0.0030(18) -0.009(3) 0.017(3)
C35 0.205(6) 0.095(3) 0.049(2) 0.001(2) 0.008(3) 0.009(4)
C36 0.179(4) 0.078(2) 0.056(2) -0.0012(18) 0.007(2) 0.006(3)
C37 0.171(5) 0.067(2) 0.0491(19) -0.0049(16) -0.002(2) 0.007(3)
C38 0.162(4) 0.055(2) 0.0461(18) -0.0057(14) -0.006(2) 0.014(2)
C39 0.171(5) 0.060(2) 0.050(2) -0.0067(15) -0.008(2) 0.013(3)
C101 0.34(3) 0.147(15) 0.087(11) 0.022(12) -0.070(15) -0.039(19)
C102 0.261(19) 0.110(10) 0.120(11) -0.006(9) -0.042(12) 0.005(12)
C103 0.24(2) 0.20(2) 0.068(9) -0.027(15) -0.038(10) -0.025(19)
C104 0.268(12) 0.242(15) 0.120(7) -0.039(8) -0.025(7) -0.013(10)
C105 0.280(12) 0.102(5) 0.109(6) -0.009(6) -0.075(6) -0.002(7)
C201 0.22(2) 0.113(11) 0.33(4) -0.078(16) 0.17(3) -0.044(14)
C202 0.25(3) 0.086(9) 0.24(3) -0.042(14) -0.08(2) 0.011(14)
C203 0.181(12) 0.072(6) 0.107(9) 0.000(6) 0.025(12) -0.023(8)
C204 0.310(19) 0.187(10) 0.303(18) -0.045(11) 0.069(18) -0.043(11)
C205 0.295(16) 0.100(5) 0.101(5) -0.012(4) 0.018(10) -0.022(10)

loop_
_atom_type_symbol
_atom_type_description
_atom_type_scat_dispersion_real
_atom_type_scat_dispersion_imag
_atom_type_scat_source
C C 0.0033 0.0016 'International Tables Vol C Tables 4.2.6.8 and 6.1.1.4'
H H 0.0000 0.0000 'International Tables Vol C Tables 4.2.6.8 and 6.1.1.4'
N N 0.0061 0.0033 'International Tables Vol C Tables 4.2.6.8 and 6.1.1.4'
O O 0.0106 0.0060 'International Tables Vol C Tables 4.2.6.8 and 6.1.1.4'

loop_
_geom_angle_atom_site_label_1
_geom_angle_atom_site_label_2
_geom_angle_atom_site_label_3
_geom_angle
_geom_angle_site_symmetry_1
_geom_angle_site_symmetry_3
C15 N11 C19 114.7(5) . .
C14 N10 C10 114.7(5) . .
N10 C10 C11 124.7(5) . .
C10 C11 C12 120.0(5) . .
C13 C12 C11 115.8(5) . .
C13 C12 C17 121.6(4) . .
C11 C12 C17 122.5(4) . .
C12 C13 C14 120.1(5) . .
N10 C14 C13 124.7(5) . .
N11 C15 C16 124.2(5) . .
C15 C16 C17 120.5(5) . .
C18 C17 C16 116.0(5) . .
C18 C17 C12 122.1(4) . .
C16 C17 C12 121.9(4) . .
C19 C18 C17 119.5(5) . .
N11 C19 C18 125.1(5) . .
C21 C20 C28 119.2(3) . .
C21 C20 C30 120.3(3) . .
C28 C20 C30 120.4(3) . .
O21 C21 C20 119.6(3) . .
O21 C21 C22 120.4(4) . .
C20 C21 C22 120.0(4) . .
C23 C22 C21 121.4(4) . .
C22 C23 C29 120.9(4) . .
C25 C24 C29 122.2(4) . .
C24 C25 C26 119.1(4) . .
C27 C26 C25 120.3(5) . .
C26 C27 C28 122.0(4) . .
C20 C28 C27 123.0(3) . .
C20 C28 C29 120.1(4) . .
C27 C28 C29 116.9(3) . .
C24 C29 C23 122.2(4) . .
C24 C29 C28 119.4(4) . .
C23 C29 C28 118.4(4) . .
C31 C30 C38 119.2(4) . .
C31 C30 C20 120.2(4) . .
C38 C30 C20 120.6(4) . .
O31 C31 C30 119.4(4) . .
O31 C31 C32 119.5(5) . .
C30 C31 C32 121.1(4) . .
C33 C32 C31 119.1(5) . .
C32 C33 C39 122.5(4) . .
C35 C34 C39 121.5(5) . .
C34 C35 C36 120.5(5) . .
C37 C36 C35 119.7(5) . .
C36 C37 C38 121.8(4) . .
C37 C38 C39 117.9(4) . .
C37 C38 C30 122.5(4) . .
C39 C38 C30 119.6(5) . .
C33 C39 C34 122.9(4) . .
C33 C39 C38 118.4(4) . .
C34 C39 C38 118.7(5) . .
C103 C101 C104 67.5(18) 7_546 7_546
C103 C101 C105 61(2) 7_546 .
C104 C101 C105 128(2) 7_546 .
C104 C102 C105 113.4(15) . .
C104 C102 C103 58.4(10) . .
C105 C102 C103 55.0(11) . .
C101 C103 C103 127(4) 7_546 7_546
C101 C103 C105 65(2) 7_546 7_546
C103 C103 C105 63(2) 7_546 7_546
C101 C103 C105 173(3) 7_546 .
C103 C103 C105 59.1(16) 7_546 .
C105 C103 C105 121.7(17) 7_546 .
C101 C103 C104 59(2) 7_546 .
C103 C103 C104 174(3) 7_546 .
C105 C103 C104 123.2(19) 7_546 .
C105 C103 C104 115(2) . .
C101 C103 C102 113(3) 7_546 .
C103 C103 C102 119(3) 7_546 .
C105 C103 C102 177.7(19) 7_546 .
C105 C103 C102 60.1(13) . .
C104 C103 C102 54.9(15) . .
C101 C104 C102 121(2) 7_546 .
C101 C104 C103 53.9(15) 7_546 .
C102 C104 C103 66.7(17) . .
C103 C105 C101 54.4(12) 7_546 .
C103 C105 C103 58.3(17) 7_546 .
C101 C105 C103 112.6(19) . .
C103 C105 C102 123.2(14) 7_546 .
C101 C105 C102 177.5(13) . .
C103 C105 C102 64.9(13) . .
C205 C201 C203 77.2(15) . 7_556
C205 C201 C204 125(2) . 7_556
C203 C201 C204 47.5(16) 7_556 7_556
C203 C202 C205 81(2) . .
C203 C202 C204 51(3) . .
C205 C202 C204 132(3) . .
C202 C203 C204 88(3) . .
C202 C203 C201 163(3) . 7_556
C204 C203 C201 76.2(18) . 7_556
C202 C203 C205 52(2) . .
C204 C203 C205 140(2) . .
C201 C203 C205 143(2) 7_556 .
C202 C203 C205 150(3) . 7_556
C204 C203 C205 121.9(17) . 7_556
C201 C203 C205 45.7(14) 7_556 7_556
C205 C203 C205 97.8(12) . 7_556
C202 C203 C203 105(3) . 7_556
C204 C203 C203 166(2) . 7_556
C201 C203 C203 90(2) 7_556 7_556
C205 C203 C203 52.9(11) . 7_556
C205 C203 C203 44.9(10) 7_556 7_556
C203 C204 C202 41.3(10) . .
C203 C204 C201 56.2(13) . 7_556
C202 C204 C201 97.3(16) . 7_556
C202 C205 C201 174(2) . .
C202 C205 C203 46.5(19) . .
C201 C205 C203 138.8(18) . .
C202 C205 C203 129(2) . 7_556
C201 C205 C203 57.1(18) . 7_556
C203 C205 C203 82.2(12) . 7_556

loop_
_geom_bond_atom_site_label_1
_geom_bond_atom_site_label_2
_geom_bond_distance
_geom_bond_site_symmetry_2
O21 C21 1.368(4) .
O31 C31 1.367(5) .
N11 C15 1.337(6) .
N11 C19 1.341(6) .
N10 C14 1.328(6) .
N10 C10 1.331(6) .
C10 C11 1.370(7) .
C11 C12 1.381(6) .
C12 C13 1.376(6) .
C12 C17 1.467(6) .
C13 C14 1.372(7) .
C15 C16 1.359(7) .
C16 C17 1.391(6) .
C17 C18 1.379(6) .
C18 C19 1.368(7) .
C20 C21 1.378(5) .
C20 C28 1.417(5) .
C20 C30 1.502(5) .
C21 C22 1.405(5) .
C22 C23 1.353(6) .
C23 C29 1.402(6) .
C24 C25 1.355(7) .
C24 C29 1.400(6) .
C25 C26 1.403(7) .
C26 C27 1.366(5) .
C27 C28 1.416(5) .
C28 C29 1.422(5) .
C30 C31 1.371(6) .
C30 C38 1.433(5) .
C31 C32 1.427(5) .
C32 C33 1.360(6) .
C33 C39 1.395(6) .
C34 C35 1.339(7) .
C34 C39 1.419(6) .
C35 C36 1.401(6) .
C36 C37 1.375(6) .
C37 C38 1.400(6) .
C38 C39 1.426(5) .
C101 C103 1.28(3) 7_546
C101 C104 1.35(3) 7_546
C101 C105 1.42(4) .
C102 C104 1.40(2) .
C102 C105 1.51(2) .
C102 C103 1.57(4) .
C103 C101 1.28(3) 7_546
C103 C103 1.36(4) 7_546
C103 C105 1.37(2) 7_546
C103 C105 1.42(2) .
C103 C104 1.46(2) .
C104 C101 1.35(3) 7_546
C105 C103 1.37(2) 7_546
C201 C205 1.20(2) .
C201 C203 1.41(4) 7_556
C201 C204 1.65(5) 7_556
C202 C203 1.07(4) .
C202 C205 1.16(3) .
C202 C204 1.61(6) .
C203 C204 1.25(2) .
C203 C201 1.41(4) 7_556
C203 C205 1.45(3) .
C203 C205 1.64(2) 7_556
C203 C203 2.04(4) 7_556
C204 C201 1.65(5) 7_556
C205 C203 1.64(2) 7_556
